data_2017819
loop_
_publ_author_name
'\,Sahin, Zarife Sibel'
'Sevindi, Fatma'
'\.I\,cbudak, Hasan'
'I\,s\?ik, \,Samil'

_publ_section_title
;
 Structural properties of <i>trans</i>-cyclohexane-1,2-diamine complexes
 of copper(II) and zinc(II) acesulfamates
;
_journal_coeditor_code GA3156
_journal_issue 10
_journal_name_full 'Acta Crystallographica Section C'
_journal_page_first m314
_journal_page_last m318
_journal_paper_doi 10.1107/S0108270110037066
_journal_volume 66
_journal_year 2010
_chemical_formula_iupac '[Zn (C6 H14 N2)2 (H2 O1)2](C4 H4 N O4 S)2, 2H2 O'
_chemical_formula_moiety 'C12 H32 N4 O2 Zn 2+, 2(C4 H4 N O4 S -), 2(H2 O)'
_chemical_formula_sum 'C20 H44 N6 O12 S2 Zn'
_chemical_formula_weight 690.10
_chemical_name_systematic
;
<i>trans</i>-diaquabis(cyclohexane-1,2-diamine)zinc(II) 6-methyl-2,2,4-
trioxo-3,4-dihydro-1,2,3-oxathiazin-3-ide dihydrate
;
_space_group_IT_number 2
_symmetry_cell_setting triclinic
_symmetry_space_group_name_Hall '-P 1'
_symmetry_space_group_name_H-M 'P -1'
_atom_sites_solution_hydrogens geom
_atom_sites_solution_primary direct
_atom_sites_solution_secondary difmap
_cell_angle_alpha 73.476(9)
_cell_angle_beta 80.522(9)
_cell_angle_gamma 77.176(9)
_cell_formula_units_Z 1
_cell_length_a 6.7489(8)
_cell_length_b 8.8871(11)
_cell_length_c 13.5562(15)
_cell_measurement_reflns_used 7159
_cell_measurement_temperature 296
_cell_measurement_theta_max 28.50
_cell_measurement_theta_min 1.58
_cell_volume 755.56(16)
_computing_cell_refinement 'X-AREA (Stoe & Cie, 2002)'
_computing_data_collection 'X-AREA (Stoe & Cie, 2002)'
_computing_data_reduction 'X-RED (Stoe & Cie, 2002)'
_computing_molecular_graphics 'ORTEP-3 for Windows (Farrugia, 1997)'
_computing_publication_material 'WinGX (Farrugia, 1999)'
_computing_structure_refinement 'SHELXL97 (Sheldrick, 2008)'
_computing_structure_solution 'SHELXS97 (Sheldrick, 2008)'
_diffrn_ambient_temperature 296
_diffrn_measured_fraction_theta_full 1.000
_diffrn_measured_fraction_theta_max 1.000
_diffrn_measurement_device_type 'Stoe IPDS 2'
_diffrn_measurement_method 'w scan rotation'
_diffrn_radiation_monochromator graphite
_diffrn_radiation_source 'fine-focus sealed tube'
_diffrn_radiation_type MoK\a
_diffrn_radiation_wavelength 0.71073
_diffrn_reflns_av_R_equivalents 0.0230
_diffrn_reflns_av_sigmaI/netI 0.0206
_diffrn_reflns_limit_h_max 8
_diffrn_reflns_limit_h_min -8
_diffrn_reflns_limit_k_max 10
_diffrn_reflns_limit_k_min -10
_diffrn_reflns_limit_l_max 16
_diffrn_reflns_limit_l_min -16
_diffrn_reflns_number 7159
_diffrn_reflns_theta_full 25.99
_diffrn_reflns_theta_max 25.99
_diffrn_reflns_theta_min 1.58
_diffrn_standards_decay_% <2
_diffrn_standards_number 0
_exptl_absorpt_coefficient_mu 1.018
_exptl_absorpt_correction_T_max 0.7947
_exptl_absorpt_correction_T_min 0.6458
_exptl_absorpt_correction_type integration
_exptl_absorpt_process_details '(X-RED32; Stoe & Cie, 2002)'
_exptl_crystal_colour colourless
_exptl_crystal_density_diffrn 1.517
_exptl_crystal_density_method 'not measured'
_exptl_crystal_description prism.
_exptl_crystal_F_000 364
_exptl_crystal_size_max 0.44
_exptl_crystal_size_mid 0.38
_exptl_crystal_size_min 0.25
_refine_diff_density_max 0.558
_refine_diff_density_min -0.357
_refine_ls_extinction_method none
_refine_ls_goodness_of_fit_ref 1.032
_refine_ls_hydrogen_treatment mixed
_refine_ls_matrix_type full
_refine_ls_number_parameters 228
_refine_ls_number_reflns 2971
_refine_ls_number_restraints 7
_refine_ls_restrained_S_all 1.039
_refine_ls_R_factor_all 0.0386
_refine_ls_R_factor_gt 0.0335
_refine_ls_shift/su_max 0.000
_refine_ls_shift/su_mean 0.000
_refine_ls_structure_factor_coef Fsqd
_refine_ls_weighting_details 'calc w=1/[\s^2^(Fo^2^)+(0.0481P)^2^+0.3084P] where P=(Fo^2^+2Fc^2^)/3'
_refine_ls_weighting_scheme calc
_refine_ls_wR_factor_gt 0.0862
_refine_ls_wR_factor_ref 0.0890
_reflns_number_gt 2618
_reflns_number_total 2971
_reflns_threshold_expression I>2\s(I)
_cod_data_source_file ga3156.cif
_cod_data_source_block II
_cod_original_cell_volume 755.56(15)
_cod_original_sg_symbol_Hall -P1
_cod_original_sg_symbol_H-M P-1
_cod_database_code 2017819
_cod_database_fobs_code 2017819

loop_
_symmetry_equiv_pos_as_xyz
'x, y, z'
'-x, -y, -z'

loop_
_atom_site_type_symbol
_atom_site_label
_atom_site_fract_x
_atom_site_fract_y
_atom_site_fract_z
_atom_site_U_iso_or_equiv
_atom_site_adp_type
_atom_site_calc_flag
_atom_site_refinement_flags
_atom_site_occupancy
_atom_site_disorder_assembly
_atom_site_disorder_group
C C1 0.9183(4) 0.5081(3) 0.71767(17) 0.0475(5) Uani d . 1 . .
H H5 0.829(4) 0.625(3) 0.695(2) 0.062(8) Uiso d . 1 . .
C C2 0.9712(4) 0.4758(3) 0.82760(17) 0.0523(6) Uani d . 1 . .
H H2A 1.0607 0.3726 0.8458 0.063 Uiso calc R 1 . .
H H2B 1.0440 0.5564 0.8311 0.063 Uiso calc R 1 . .
C C3 0.7805(4) 0.4772(4) 0.90487(19) 0.0630(7) Uani d . 1 . .
H H3A 0.8197 0.4497 0.9744 0.076 Uiso calc R 1 . .
H H3B 0.6981 0.5838 0.8915 0.076 Uiso calc R 1 . .
C C4 0.6568(5) 0.3613(4) 0.8974(2) 0.0699(8) Uani d . 1 . .
H H4A 0.5348 0.3661 0.9463 0.084 Uiso calc R 1 . .
H H4B 0.7359 0.2538 0.9153 0.084 Uiso calc R 1 . .
C C5 0.5956(4) 0.3990(3) 0.78771(18) 0.0518(5) Uani d . 1 . .
H H5A 0.5195 0.3205 0.7840 0.062 Uiso calc R 1 . .
H H5B 0.5080 0.5033 0.7715 0.062 Uiso calc R 1 . .
C C6 0.7851(4) 0.3969(3) 0.70907(17) 0.0466(5) Uani d . 1 . .
H H6 0.884(4) 0.278(3) 0.725(2) 0.060(7) Uiso d . 1 . .
C C7 0.7074(4) 0.0321(3) 0.65712(17) 0.0458(5) Uani d . 1 . .
C C8 0.8194(3) -0.0524(3) 0.74538(18) 0.0486(5) Uani d . 1 . .
H H7 0.9575 -0.0944 0.7332 0.058 Uiso calc R 1 . .
C C9 0.7346(3) -0.0727(3) 0.84261(18) 0.0454(5) Uani d . 1 . .
C C10 0.8393(4) -0.1350(3) 0.9377(2) 0.0623(7) Uani d . 1 . .
H H10A 0.9838 -0.1627 0.9193 0.093 Uiso calc R 1 . .
H H10B 0.7889 -0.2281 0.9802 0.093 Uiso calc R 1 . .
H H10C 0.8131 -0.0547 0.9753 0.093 Uiso calc R 1 . .
N N1 1.1015(3) 0.4927(3) 0.64135(15) 0.0481(5) Uani d . 1 . .
H H10 1.183(5) 0.405(4) 0.663(2) 0.076(10) Uiso d . 1 . .
H H11 1.164(4) 0.566(3) 0.638(2) 0.051(8) Uiso d . 1 . .
N N2 0.7345(3) 0.4428(3) 0.60019(14) 0.0419(4) Uani d . 1 . .
H H8 0.691(4) 0.367(3) 0.5890(19) 0.047(7) Uiso d . 1 . .
H H9 0.639(5) 0.522(4) 0.590(2) 0.062(8) Uiso d . 1 . .
N N3 0.5014(3) 0.0754(2) 0.67060(15) 0.0516(5) Uani d . 1 . .
O O1 0.8650(3) 0.7628(2) 0.47792(16) 0.0596(4) Uani d DU 1 . .
H H1 0.749(3) 0.807(4) 0.478(3) 0.121(16) Uiso d D 1 . .
H H2 0.942(4) 0.825(3) 0.463(2) 0.074(10) Uiso d D 1 . .
O O2 0.3959(4) 0.7348(3) 0.5918(2) 0.0866(7) Uani d D 1 . .
H H3 0.341(6) 0.802(4) 0.545(2) 0.100(13) Uiso d D 1 . .
H H4 0.384(5) 0.775(4) 0.6394(19) 0.091(12) Uiso d D 1 . .
O O3 0.3569(3) -0.1605(2) 0.77953(14) 0.0608(4) Uani d . 1 . .
O O4 0.2057(3) 0.1030(2) 0.80124(16) 0.0691(5) Uani d . 1 . .
O O5 0.8022(3) 0.0759(2) 0.56966(13) 0.0646(5) Uani d . 1 . .
O O6 0.5266(2) -0.0264(2) 0.86540(12) 0.0539(4) Uani d . 1 . .
S S1 0.38368(8) -0.00395(7) 0.77512(4) 0.04680(16) Uani d . 1 . .
Zn Zn1 1.0000 0.5000 0.5000 0.04444(13) Uani d SU 1 . .

loop_
_atom_site_aniso_label
_atom_site_aniso_U_11
_atom_site_aniso_U_22
_atom_site_aniso_U_33
_atom_site_aniso_U_12
_atom_site_aniso_U_13
_atom_site_aniso_U_23
C1 0.0465(12) 0.0597(14) 0.0381(11) -0.0097(10) -0.0016(9) -0.0171(10)
C2 0.0554(14) 0.0643(15) 0.0378(11) -0.0031(11) -0.0079(10) -0.0185(10)
C3 0.0757(18) 0.0740(17) 0.0376(12) -0.0081(14) 0.0001(11) -0.0199(11)
C4 0.089(2) 0.0738(18) 0.0417(13) -0.0217(16) 0.0130(13) -0.0130(12)
C5 0.0501(13) 0.0571(14) 0.0474(12) -0.0151(11) 0.0076(10) -0.0153(10)
C6 0.0469(12) 0.0530(13) 0.0395(11) -0.0080(10) 0.0000(9) -0.0151(9)
C7 0.0506(12) 0.0441(12) 0.0446(12) -0.0141(10) -0.0043(10) -0.0107(9)
C8 0.0409(11) 0.0521(13) 0.0509(13) -0.0076(10) -0.0069(10) -0.0100(10)
C9 0.0470(12) 0.0433(11) 0.0477(12) -0.0099(9) -0.0107(9) -0.0102(9)
C10 0.0654(16) 0.0682(17) 0.0535(14) -0.0131(13) -0.0211(12) -0.0072(12)
N1 0.0398(10) 0.0672(14) 0.0410(10) -0.0131(10) -0.0009(8) -0.0195(9)
N2 0.0404(10) 0.0489(11) 0.0393(9) -0.0086(9) -0.0032(7) -0.0165(8)
N3 0.0520(11) 0.0551(11) 0.0450(10) -0.0059(9) -0.0115(9) -0.0083(8)
O1 0.0526(11) 0.0561(8) 0.0709(12) -0.0127(8) -0.0005(9) -0.0191(9)
O2 0.118(2) 0.0666(13) 0.0775(15) 0.0230(13) -0.0444(14) -0.0346(12)
O3 0.0625(11) 0.0584(11) 0.0667(11) -0.0184(8) -0.0028(9) -0.0211(9)
O4 0.0504(10) 0.0771(13) 0.0781(13) 0.0115(9) -0.0066(9) -0.0355(10)
O5 0.0639(11) 0.0806(13) 0.0445(9) -0.0230(10) 0.0001(8) -0.0046(8)
O6 0.0480(9) 0.0723(11) 0.0430(8) -0.0071(8) -0.0055(7) -0.0201(8)
S1 0.0405(3) 0.0525(3) 0.0489(3) -0.0036(2) -0.0064(2) -0.0183(2)
Zn1 0.0391(2) 0.0643(3) 0.03440(19) -0.01332(16) 0.00247(13) -0.02037(16)

loop_
_atom_type_symbol
_atom_type_description
_atom_type_scat_dispersion_real
_atom_type_scat_dispersion_imag
_atom_type_scat_source
C C 0.0033 0.0016 'International Tables Vol C Tables 4.2.6.8 and 6.1.1.4'
H H 0.0000 0.0000 'International Tables Vol C Tables 4.2.6.8 and 6.1.1.4'
N N 0.0061 0.0033 'International Tables Vol C Tables 4.2.6.8 and 6.1.1.4'
O O 0.0106 0.0060 'International Tables Vol C Tables 4.2.6.8 and 6.1.1.4'
S S 0.1246 0.1234 'International Tables Vol C Tables 4.2.6.8 and 6.1.1.4'
Zn Zn 0.2839 1.4301 'International Tables Vol C Tables 4.2.6.8 and 6.1.1.4'

loop_
_geom_angle_atom_site_label_1
_geom_angle_atom_site_label_2
_geom_angle_atom_site_label_3
_geom_angle_site_symmetry_1
_geom_angle_site_symmetry_3
_geom_angle
_geom_angle_publ_flag
N1 C1 C6 . . 107.49(18) ?
N1 C1 C2 . . 112.97(19) ?
C6 C1 C2 . . 112.1(2) ?
N1 C1 H5 . . 109.0(15) ?
C6 C1 H5 . . 105.0(15) ?
C2 C1 H5 . . 110.0(15) ?
C3 C2 C1 . . 111.4(2) ?
C3 C2 H2A . . 109.3 ?
C1 C2 H2A . . 109.3 ?
C3 C2 H2B . . 109.3 ?
C1 C2 H2B . . 109.3 ?
H2A C2 H2B . . 108.0 ?
C4 C3 C2 . . 111.0(2) ?
C4 C3 H3A . . 109.4 ?
C2 C3 H3A . . 109.4 ?
C4 C3 H3B . . 109.4 ?
C2 C3 H3B . . 109.4 ?
H3A C3 H3B . . 108.0 ?
C3 C4 C5 . . 111.0(2) ?
C3 C4 H4A . . 109.4 ?
C5 C4 H4A . . 109.4 ?
C3 C4 H4B . . 109.4 ?
C5 C4 H4B . . 109.4 ?
H4A C4 H4B . . 108.0 ?
C6 C5 C4 . . 110.4(2) ?
C6 C5 H5A . . 109.6 ?
C4 C5 H5A . . 109.6 ?
C6 C5 H5B . . 109.6 ?
C4 C5 H5B . . 109.6 ?
H5A C5 H5B . . 108.1 ?
N2 C6 C1 . . 107.97(18) ?
N2 C6 C5 . . 112.77(19) ?
C1 C6 C5 . . 111.64(19) ?
N2 C6 H6 . . 109.7(14) ?
C1 C6 H6 . . 104.1(14) ?
C5 C6 H6 . . 110.3(14) ?
O5 C7 N3 . . 119.7(2) ?
O5 C7 C8 . . 119.9(2) ?
N3 C7 C8 . . 120.1(2) ?
C9 C8 C7 . . 123.2(2) ?
C9 C8 H7 . . 118.4 ?
C7 C8 H7 . . 118.4 ?
C8 C9 O6 . . 121.0(2) ?
C8 C9 C10 . . 127.5(2) ?
O6 C9 C10 . . 111.4(2) ?
C9 C10 H10A . . 109.5 ?
C9 C10 H10B . . 109.5 ?
H10A C10 H10B . . 109.5 ?
C9 C10 H10C . . 109.5 ?
H10A C10 H10C . . 109.5 ?
H10B C10 H10C . . 109.5 ?
C1 N1 Zn1 . . 107.54(14) ?
C1 N1 H10 . . 110(2) ?
Zn1 N1 H10 . . 110(2) ?
C1 N1 H11 . . 107.8(19) ?
Zn1 N1 H11 . . 114.3(18) ?
H10 N1 H11 . . 107(3) ?
C6 N2 Zn1 . . 108.25(14) ?
C6 N2 H8 . . 109.3(17) ?
Zn1 N2 H8 . . 112.8(17) ?
C6 N2 H9 . . 111(2) ?
Zn1 N2 H9 . . 109(2) ?
H8 N2 H9 . . 107(3) ?
C7 N3 S1 . . 118.54(16) ?
Zn1 O1 H1 . . 130(3) ?
Zn1 O1 H2 . . 118(2) ?
H1 O1 H2 . . 111(3) ?
H3 O2 H4 . . 107(3) ?
C9 O6 S1 . . 116.96(14) ?
O4 S1 O3 . . 116.33(12) y
O4 S1 N3 . . 110.87(12) ?
O3 S1 N3 . . 112.72(11) ?
O4 S1 O6 . . 103.39(11) ?
O3 S1 O6 . . 105.74(11) ?
N3 S1 O6 . . 106.76(10) ?
N1 Zn1 N1 . 2_766 180.0000(10) ?
N1 Zn1 N2 . . 81.81(7) y
N1 Zn1 N2 2_766 . 98.19(8) ?
N1 Zn1 N2 . 2_766 98.19(8) ?
N1 Zn1 N2 2_766 2_766 81.81(7) ?
N2 Zn1 N2 . 2_766 180.0 ?
N1 Zn1 O1 . . 90.27(9) y
N1 Zn1 O1 2_766 . 89.73(9) ?
N2 Zn1 O1 . . 89.50(8) y
N2 Zn1 O1 2_766 . 90.50(8) ?
N1 Zn1 O1 . 2_766 89.73(9) y
N1 Zn1 O1 2_766 2_766 90.27(9) ?
N2 Zn1 O1 . 2_766 90.50(8) y
N2 Zn1 O1 2_766 2_766 89.50(8) ?
O1 Zn1 O1 . 2_766 180.00(11) ?

loop_
_geom_bond_atom_site_label_1
_geom_bond_atom_site_label_2
_geom_bond_site_symmetry_2
_geom_bond_distance
_geom_bond_publ_flag
C1 N1 . 1.484(3) ?
C1 C6 . 1.514(3) ?
C1 C2 . 1.522(3) ?
C1 H5 . 1.07(3) ?
C2 C3 . 1.520(3) ?
C2 H2A . 0.9700 ?
C2 H2B . 0.9700 ?
C3 C4 . 1.496(4) ?
C3 H3A . 0.9700 ?
C3 H3B . 0.9700 ?
C4 C5 . 1.533(4) ?
C4 H4A . 0.9700 ?
C4 H4B . 0.9700 ?
C5 C6 . 1.524(3) ?
C5 H5A . 0.9700 ?
C5 H5B . 0.9700 ?
C6 N2 . 1.491(3) ?
C6 H6 . 1.10(3) ?
C7 O5 . 1.251(3) y
C7 N3 . 1.354(3) ?
C7 C8 . 1.449(3) ?
C8 C9 . 1.326(3) ?
C8 H7 . 0.9300 ?
C9 O6 . 1.381(3) ?
C9 C10 . 1.479(3) ?
C10 H10A . 0.9600 ?
C10 H10B . 0.9600 ?
C10 H10C . 0.9600 ?
N1 Zn1 . 2.118(2) y
N1 H10 . 0.85(3) ?
N1 H11 . 0.84(3) ?
N2 Zn1 . 2.1270(19) y
N2 H8 . 0.85(3) ?
N2 H9 . 0.84(3) ?
N3 S1 . 1.564(2) ?
O1 Zn1 . 2.2631(19) y
O1 H1 . 0.793(18) ?
O1 H2 . 0.808(17) ?
O2 H3 . 0.815(18) ?
O2 H4 . 0.810(18) ?
O3 S1 . 1.4259(19) y
O4 S1 . 1.4201(18) y
O6 S1 . 1.6224(17) ?
Zn1 N1 2_766 2.118(2) ?
Zn1 N2 2_766 2.1270(19) ?
Zn1 O1 2_766 2.2631(19) ?

loop_
_geom_hbond_atom_site_label_D
_geom_hbond_atom_site_label_H
_geom_hbond_atom_site_label_A
_geom_hbond_site_symmetry_A
_geom_hbond_distance_DH
_geom_hbond_distance_HA
_geom_hbond_distance_DA
_geom_hbond_angle_DHA
N2 H8 O5 . 0.85(3) 2.60(3) 3.324(3) 143(2)
N2 H9 O2 . 0.84(3) 2.21(3) 3.042(3) 170(3)
O2 H4 O3 1_565 0.810(18) 2.103(18) 2.903(3) 170(3)
C6 H6 O4 1_655 1.10(3) 2.55(3) 3.530(3) 147.5(19)
C2 H2A O4 1_655 0.97 2.58 3.430(3) 147
N1 H11 O2 1_655 0.84(3) 2.30(3) 3.108(4) 163(2)
O2 H3 O5 2_666 0.815(18) 1.893(18) 2.698(3) 169(4)
O1 H2 O5 2_766 0.808(17) 2.034(18) 2.818(3) 163(3)

loop_
_geom_torsion_atom_site_label_1
_geom_torsion_atom_site_label_2
_geom_torsion_atom_site_label_3
_geom_torsion_atom_site_label_4
_geom_torsion_site_symmetry_1
_geom_torsion_site_symmetry_2
_geom_torsion_site_symmetry_3
_geom_torsion_site_symmetry_4
_geom_torsion
_geom_torsion_publ_flag
N1 C1 C2 C3 . . . . -174.7(2) ?
C6 C1 C2 C3 . . . . -53.0(3) ?
C1 C2 C3 C4 . . . . 55.5(3) ?
C2 C3 C4 C5 . . . . -57.9(3) ?
C3 C4 C5 C6 . . . . 57.4(3) ?
N1 C1 C6 N2 . . . . -57.7(2) ?
C2 C1 C6 N2 . . . . 177.52(19) ?
N1 C1 C6 C5 . . . . 177.78(19) ?
C2 C1 C6 C5 . . . . 53.0(3) ?
C4 C5 C6 N2 . . . . -176.4(2) ?
C4 C5 C6 C1 . . . . -54.7(3) ?
O5 C7 C8 C9 . . . . 165.2(2) ?
N3 C7 C8 C9 . . . . -9.2(4) ?
C7 C8 C9 O6 . . . . 6.2(4) ?
C7 C8 C9 C10 . . . . -170.2(2) ?
C6 C1 N1 Zn1 . . . . 45.7(2) ?
C2 C1 N1 Zn1 . . . . 169.95(17) ?
C1 C6 N2 Zn1 . . . . 40.0(2) ?
C5 C6 N2 Zn1 . . . . 163.79(16) ?
O5 C7 N3 S1 . . . . 169.85(18) ?
C8 C7 N3 S1 . . . . -15.7(3) ?
C8 C9 O6 S1 . . . . 20.1(3) ?
C10 C9 O6 S1 . . . . -162.98(17) ?
C7 N3 S1 O4 . . . . 148.71(19) ?
C7 N3 S1 O3 . . . . -78.9(2) ?
C7 N3 S1 O6 . . . . 36.8(2) ?
C9 O6 S1 O4 . . . . -156.22(18) ?
C9 O6 S1 O3 . . . . 81.05(18) ?
C9 O6 S1 N3 . . . . -39.21(19) ?
C1 N1 Zn1 N2 . . . . -18.66(17) ?
C1 N1 Zn1 N2 . . . 2_766 161.34(17) ?
C1 N1 Zn1 O1 . . . . 70.80(18) ?
C1 N1 Zn1 O1 . . . 2_766 -109.20(18) ?
C6 N2 Zn1 N1 . . . . -11.85(16) ?
C6 N2 Zn1 N1 . . . 2_766 168.15(16) ?
C6 N2 Zn1 O1 . . . . -102.20(16) ?
C6 N2 Zn1 O1 . . . 2_766 77.80(16) ?
